data_4106868
loop_
_publ_author_name
'Weidong Rao'
'Dewi Susanti'
'Philip Wai Hong Chan'

_publ_section_title
;
 Gold-Catalyzed Tandem 1,3-Migration/[2 + 2] Cycloaddition of 1,7-Enyne
 Benzoates to Azabicyclo[4.2.0]oct-5-enes
;
_journal_name_full 'Journal of the American Chemical Society'
_journal_page_first 15248
_journal_page_last 15251
_journal_paper_doi 10.1021/ja2052304
_journal_volume 133
_journal_year 2011
_chemical_absolute_configuration ad
_chemical_formula_moiety 'C39 H41 N O4 S'
_chemical_formula_sum 'C39 H41 N O4 S'
_chemical_formula_weight 619.79
_chemical_name_systematic
; 
 ? 
;
_space_group_IT_number 19
_symmetry_cell_setting orthorhombic
_symmetry_space_group_name_Hall 'P 2ac 2ab'
_symmetry_space_group_name_H-M 'P 21 21 21'
_atom_sites_solution_hydrogens geom
_atom_sites_solution_primary direct
_atom_sites_solution_secondary difmap
_audit_creation_method SHELXL-97
_cell_angle_alpha 90.00
_cell_angle_beta 90.00
_cell_angle_gamma 90.00
_cell_formula_units_Z 4
_cell_length_a 8.7270(4)
_cell_length_b 12.2836(5)
_cell_length_c 31.8909(15)
_cell_measurement_reflns_used 9953
_cell_measurement_temperature 103(2)
_cell_measurement_theta_max 30.55
_cell_measurement_theta_min 2.53
_cell_volume 3418.7(3)
_computing_cell_refinement 'Bruker SAINT'
_computing_data_collection 'Bruker APEX2'
_computing_data_reduction 'Bruker SAINT'
_computing_molecular_graphics 'Bruker SHELXTL'
_computing_publication_material 'Bruker SHELXTL'
_computing_structure_refinement 'SHELXL-97 (Sheldrick, 2008)'
_computing_structure_solution 'SHELXS-97 (Sheldrick, 2008)'
_diffrn_ambient_temperature 103(2)
_diffrn_measured_fraction_theta_full 0.998
_diffrn_measured_fraction_theta_max 0.998
_diffrn_measurement_device_type 'Bruker APEX-II CCD'
_diffrn_measurement_method '\f and \w scans'
_diffrn_radiation_monochromator graphite
_diffrn_radiation_source 'fine-focus sealed tube'
_diffrn_radiation_type MoK\a
_diffrn_radiation_wavelength 0.71073
_diffrn_reflns_av_R_equivalents 0.0327
_diffrn_reflns_av_sigmaI/netI 0.0376
_diffrn_reflns_limit_h_max 10
_diffrn_reflns_limit_h_min -12
_diffrn_reflns_limit_k_max 17
_diffrn_reflns_limit_k_min -16
_diffrn_reflns_limit_l_max 46
_diffrn_reflns_limit_l_min -45
_diffrn_reflns_number 35964
_diffrn_reflns_theta_full 30.97
_diffrn_reflns_theta_max 30.97
_diffrn_reflns_theta_min 2.42
_exptl_absorpt_coefficient_mu 0.135
_exptl_absorpt_correction_T_max 0.9657
_exptl_absorpt_correction_T_min 0.9479
_exptl_absorpt_correction_type multi-scan
_exptl_absorpt_process_details sadabs
_exptl_crystal_colour colourless
_exptl_crystal_density_diffrn 1.204
_exptl_crystal_description prism
_exptl_crystal_F_000 1320
_exptl_crystal_size_max 0.40
_exptl_crystal_size_mid 0.38
_exptl_crystal_size_min 0.26
_refine_diff_density_max 0.346
_refine_diff_density_min -0.418
_refine_diff_density_rms 0.058
_refine_ls_abs_structure_details 'Flack H D (1983), Acta Cryst. A39, 876-881'
_refine_ls_abs_structure_Flack -0.04(4)
_refine_ls_extinction_method none
_refine_ls_goodness_of_fit_ref 1.037
_refine_ls_hydrogen_treatment constr
_refine_ls_matrix_type full
_refine_ls_number_parameters 410
_refine_ls_number_reflns 10845
_refine_ls_number_restraints 0
_refine_ls_restrained_S_all 1.037
_refine_ls_R_factor_all 0.0453
_refine_ls_R_factor_gt 0.0399
_refine_ls_shift/su_max 0.001
_refine_ls_shift/su_mean 0.000
_refine_ls_structure_factor_coef Fsqd
_refine_ls_weighting_details 'calc w=1/[\s^2^(Fo^2^)+(0.0559P)^2^+0.3804P] where P=(Fo^2^+2Fc^2^)/3'
_refine_ls_weighting_scheme calc
_refine_ls_wR_factor_gt 0.0948
_refine_ls_wR_factor_ref 0.0980
_reflns_number_gt 9931
_reflns_number_total 10845
_reflns_threshold_expression >2sigma(I)
_cod_data_source_file ja2052304_si_006.cif
_cod_data_source_block chan122
_cod_database_code 4106868

loop_
_symmetry_equiv_pos_as_xyz
'x, y, z'
'-x+1/2, -y, z+1/2'
'-x, y+1/2, -z+1/2'
'x+1/2, -y+1/2, -z'

loop_
_atom_site_label
_atom_site_type_symbol
_atom_site_fract_x
_atom_site_fract_y
_atom_site_fract_z
_atom_site_U_iso_or_equiv
_atom_site_adp_type
_atom_site_occupancy
_atom_site_symmetry_multiplicity
_atom_site_calc_flag
_atom_site_refinement_flags
C1 C 0.22128(15) 0.33429(10) 0.11155(4) 0.0134(2) Uani 1 1 d .
H1 H 0.1371 0.3658 0.1290 0.016 Uiso 1 1 calc R
C2 C 0.19006(15) 0.21291(10) 0.10558(4) 0.0144(2) Uani 1 1 d .
C3 C 0.29861(15) 0.14215(9) 0.11605(4) 0.0131(2) Uani 1 1 d .
C4 C 0.34348(15) 0.02708(9) 0.10342(4) 0.0129(2) Uani 1 1 d .
C5 C 0.51719(15) 0.06921(9) 0.10446(4) 0.0133(2) Uani 1 1 d .
H5 H 0.5446 0.0967 0.0759 0.016 Uiso 1 1 calc R
C6 C 0.45862(15) 0.16674(10) 0.13118(4) 0.0135(2) Uani 1 1 d .
H6 H 0.4694 0.1518 0.1619 0.016 Uiso 1 1 calc R
C7 C 0.49996(15) 0.28376(10) 0.12089(4) 0.0151(2) Uani 1 1 d .
H7A H 0.5936 0.3053 0.1363 0.018 Uiso 1 1 calc R
H7B H 0.5203 0.2912 0.0905 0.018 Uiso 1 1 calc R
C8 C 0.22226(17) 0.39290(10) 0.06874(4) 0.0168(2) Uani 1 1 d .
H8A H 0.3070 0.3629 0.0516 0.020 Uiso 1 1 calc R
H8B H 0.1252 0.3762 0.0540 0.020 Uiso 1 1 calc R
C9 C 0.24067(17) 0.51698(10) 0.07098(4) 0.0168(2) Uani 1 1 d .
H9 H 0.3301 0.5342 0.0895 0.020 Uiso 1 1 calc R
C10 C 0.2740(2) 0.56047(13) 0.02694(5) 0.0301(3) Uani 1 1 d .
H10A H 0.1873 0.5441 0.0085 0.045 Uiso 1 1 calc R
H10B H 0.3667 0.5257 0.0159 0.045 Uiso 1 1 calc R
H10C H 0.2894 0.6394 0.0282 0.045 Uiso 1 1 calc R
C11 C 0.09849(18) 0.57273(11) 0.08889(5) 0.0228(3) Uani 1 1 d .
H11A H 0.1157 0.6515 0.0901 0.034 Uiso 1 1 calc R
H11B H 0.0784 0.5450 0.1172 0.034 Uiso 1 1 calc R
H11C H 0.0102 0.5574 0.0709 0.034 Uiso 1 1 calc R
C12 C 0.04142(16) 0.18024(11) 0.08465(5) 0.0201(3) Uani 1 1 d .
H12A H 0.0351 0.0998 0.0837 0.024 Uiso 1 1 calc R
H12B H 0.0416 0.2072 0.0554 0.024 Uiso 1 1 calc R
C13 C -0.09967(18) 0.22460(12) 0.10719(6) 0.0281(3) Uani 1 1 d .
H13A H -0.1030 0.1957 0.1358 0.042 Uiso 1 1 calc R
H13B H -0.1922 0.2023 0.0921 0.042 Uiso 1 1 calc R
H13C H -0.0944 0.3042 0.1082 0.042 Uiso 1 1 calc R
C14 C 0.31066(15) -0.06168(10) 0.13496(4) 0.0135(2) Uani 1 1 d .
C15 C 0.34520(17) -0.16998(10) 0.12491(4) 0.0167(2) Uani 1 1 d .
H15 H 0.3832 -0.1874 0.0978 0.020 Uiso 1 1 calc R
C16 C 0.32423(17) -0.25196(11) 0.15431(4) 0.0188(3) Uani 1 1 d .
H16 H 0.3465 -0.3253 0.1471 0.023 Uiso 1 1 calc R
C17 C 0.27062(17) -0.22705(11) 0.19432(4) 0.0198(3) Uani 1 1 d .
H17 H 0.2568 -0.2831 0.2145 0.024 Uiso 1 1 calc R
C18 C 0.23765(18) -0.12001(12) 0.20452(4) 0.0214(3) Uani 1 1 d .
H18 H 0.2025 -0.1027 0.2319 0.026 Uiso 1 1 calc R
C19 C 0.25557(17) -0.03735(10) 0.17490(4) 0.0177(2) Uani 1 1 d .
H19 H 0.2302 0.0356 0.1820 0.021 Uiso 1 1 calc R
C20 C 0.30019(16) 0.04214(10) 0.02750(4) 0.0159(2) Uani 1 1 d .
C21 C 0.23899(16) -0.02233(10) -0.00859(4) 0.0165(2) Uani 1 1 d .
C22 C 0.2056(2) -0.13293(11) -0.00531(4) 0.0238(3) Uani 1 1 d .
H22 H 0.2135 -0.1688 0.0210 0.029 Uiso 1 1 calc R
C23 C 0.1605(2) -0.19060(12) -0.04082(5) 0.0293(4) Uani 1 1 d .
H23 H 0.1395 -0.2663 -0.0388 0.035 Uiso 1 1 calc R
C24 C 0.1462(2) -0.13814(12) -0.07909(4) 0.0251(3) Uani 1 1 d .
H24 H 0.1173 -0.1783 -0.1033 0.030 Uiso 1 1 calc R
C25 C 0.17371(17) -0.02747(12) -0.08212(4) 0.0218(3) Uani 1 1 d .
H25 H 0.1602 0.0088 -0.1082 0.026 Uiso 1 1 calc R
C26 C 0.22124(17) 0.03092(11) -0.04695(4) 0.0191(3) Uani 1 1 d .
H26 H 0.2415 0.1067 -0.0491 0.023 Uiso 1 1 calc R
C27 C 0.64442(16) -0.00358(10) 0.11966(4) 0.0153(2) Uani 1 1 d .
C28 C 0.74792(18) -0.04579(11) 0.09066(4) 0.0213(3) Uani 1 1 d .
H28 H 0.7362 -0.0283 0.0618 0.026 Uiso 1 1 calc R
C29 C 0.86811(19) -0.11302(12) 0.10296(5) 0.0285(3) Uani 1 1 d .
H29 H 0.9366 -0.1415 0.0826 0.034 Uiso 1 1 calc R
C30 C 0.88792(18) -0.13838(12) 0.14477(5) 0.0279(3) Uani 1 1 d .
H30 H 0.9700 -0.1841 0.1533 0.033 Uiso 1 1 calc R
C31 C 0.78656(19) -0.09636(13) 0.17422(5) 0.0277(3) Uani 1 1 d .
H31 H 0.8000 -0.1133 0.2030 0.033 Uiso 1 1 calc R
C32 C 0.66571(17) -0.02986(12) 0.16201(4) 0.0219(3) Uani 1 1 d .
H32 H 0.5971 -0.0020 0.1825 0.026 Uiso 1 1 calc R
C33 C 0.29739(15) 0.29920(10) 0.21522(4) 0.0144(2) Uani 1 1 d .
C34 C 0.40033(17) 0.24260(11) 0.24064(4) 0.0183(3) Uani 1 1 d .
H34 H 0.5069 0.2579 0.2392 0.022 Uiso 1 1 calc R
C35 C 0.34553(18) 0.16362(11) 0.26805(4) 0.0214(3) Uani 1 1 d .
H35 H 0.4155 0.1253 0.2855 0.026 Uiso 1 1 calc R
C36 C 0.18966(18) 0.13970(11) 0.27041(4) 0.0195(3) Uani 1 1 d .
C37 C 0.1309(2) 0.05866(12) 0.30204(5) 0.0288(3) Uani 1 1 d .
H37A H 0.2013 -0.0033 0.3036 0.043 Uiso 1 1 calc R
H37B H 0.0292 0.0331 0.2935 0.043 Uiso 1 1 calc R
H37C H 0.1240 0.0935 0.3296 0.043 Uiso 1 1 calc R
C38 C 0.08894(17) 0.19558(12) 0.24401(4) 0.0204(3) Uani 1 1 d .
H38 H -0.0172 0.1785 0.2447 0.025 Uiso 1 1 calc R
C39 C 0.14116(17) 0.27580(11) 0.21667(4) 0.0184(2) Uani 1 1 d .
H39 H 0.0713 0.3141 0.1992 0.022 Uiso 1 1 calc R
N1 N 0.37014(14) 0.35468(8) 0.13318(3) 0.01364(19) Uani 1 1 d .
O1 O 0.52235(12) 0.42407(8) 0.19241(3) 0.0224(2) Uani 1 1 d .
O2 O 0.25457(13) 0.48800(7) 0.18191(3) 0.0220(2) Uani 1 1 d .
O3 O 0.28898(11) -0.01610(7) 0.06364(3) 0.01528(18) Uani 1 1 d .
O4 O 0.35398(13) 0.13209(8) 0.02442(3) 0.0214(2) Uani 1 1 d .
S1 S 0.36595(4) 0.40174(2) 0.181146(9) 0.01495(7) Uani 1 1 d .

loop_
_atom_site_aniso_label
_atom_site_aniso_U_11
_atom_site_aniso_U_22
_atom_site_aniso_U_33
_atom_site_aniso_U_23
_atom_site_aniso_U_13
_atom_site_aniso_U_12
C1 0.0137(6) 0.0097(5) 0.0169(5) 0.0015(4) -0.0012(4) -0.0008(4)
C2 0.0141(6) 0.0113(5) 0.0178(5) 0.0002(4) -0.0001(4) -0.0008(4)
C3 0.0137(6) 0.0095(5) 0.0163(5) -0.0002(4) 0.0012(4) -0.0014(4)
C4 0.0145(6) 0.0101(5) 0.0141(5) 0.0001(4) -0.0004(4) -0.0007(4)
C5 0.0131(6) 0.0118(5) 0.0150(5) 0.0006(4) 0.0006(4) 0.0000(4)
C6 0.0134(6) 0.0102(5) 0.0168(5) 0.0002(4) -0.0007(4) 0.0001(4)
C7 0.0124(6) 0.0119(5) 0.0209(6) 0.0001(4) 0.0012(5) -0.0008(4)
C8 0.0206(6) 0.0141(5) 0.0159(5) 0.0014(4) -0.0013(5) 0.0005(5)
C9 0.0186(6) 0.0139(5) 0.0179(5) 0.0039(4) -0.0016(5) -0.0001(5)
C10 0.0360(9) 0.0262(7) 0.0282(7) 0.0128(6) 0.0038(7) 0.0023(7)
C11 0.0236(8) 0.0170(6) 0.0279(7) -0.0007(5) -0.0027(5) 0.0049(5)
C12 0.0150(6) 0.0142(6) 0.0310(7) 0.0007(5) -0.0057(5) -0.0009(5)
C13 0.0140(7) 0.0216(7) 0.0487(9) -0.0001(6) -0.0007(6) -0.0009(6)
C14 0.0126(6) 0.0115(5) 0.0163(5) 0.0014(4) -0.0008(4) -0.0012(4)
C15 0.0210(7) 0.0121(5) 0.0171(5) 0.0002(4) 0.0001(5) -0.0006(5)
C16 0.0209(7) 0.0121(5) 0.0234(6) 0.0021(4) -0.0023(5) -0.0004(5)
C17 0.0191(7) 0.0187(6) 0.0216(6) 0.0063(5) -0.0020(5) -0.0039(5)
C18 0.0237(7) 0.0232(6) 0.0172(5) 0.0025(5) 0.0031(5) -0.0025(6)
C19 0.0195(6) 0.0137(5) 0.0198(6) -0.0007(4) 0.0019(5) -0.0007(5)
C20 0.0169(6) 0.0143(5) 0.0166(5) 0.0011(4) -0.0011(5) 0.0032(5)
C21 0.0172(6) 0.0161(6) 0.0164(5) -0.0008(4) -0.0025(5) 0.0029(5)
C22 0.0345(8) 0.0161(6) 0.0208(6) 0.0011(5) -0.0078(6) 0.0012(6)
C23 0.0435(10) 0.0163(6) 0.0279(7) -0.0033(5) -0.0104(7) 0.0004(6)
C24 0.0274(8) 0.0255(7) 0.0225(6) -0.0056(5) -0.0071(6) 0.0042(6)
C25 0.0215(7) 0.0266(7) 0.0174(6) 0.0016(5) -0.0036(5) 0.0054(6)
C26 0.0186(7) 0.0186(6) 0.0200(6) 0.0014(5) -0.0011(5) 0.0029(5)
C27 0.0136(6) 0.0118(5) 0.0204(5) 0.0013(4) -0.0006(5) -0.0005(5)
C28 0.0198(7) 0.0203(6) 0.0236(6) -0.0050(5) -0.0014(5) 0.0029(5)
C29 0.0199(7) 0.0245(7) 0.0412(8) -0.0081(6) 0.0004(6) 0.0068(6)
C30 0.0166(7) 0.0197(6) 0.0472(9) 0.0038(6) -0.0080(6) 0.0023(5)
C31 0.0230(7) 0.0274(7) 0.0327(7) 0.0134(6) -0.0047(6) 0.0014(6)
C32 0.0188(7) 0.0244(6) 0.0226(6) 0.0073(5) 0.0010(5) 0.0013(6)
C33 0.0154(6) 0.0126(5) 0.0151(5) -0.0004(4) 0.0005(4) -0.0010(5)
C34 0.0161(6) 0.0196(6) 0.0194(6) 0.0030(5) -0.0012(5) -0.0002(5)
C35 0.0228(7) 0.0200(6) 0.0214(6) 0.0055(5) 0.0012(5) 0.0034(6)
C36 0.0245(7) 0.0161(6) 0.0180(5) 0.0001(4) 0.0060(5) 0.0004(5)
C37 0.0324(8) 0.0255(7) 0.0285(7) 0.0082(6) 0.0117(7) -0.0001(7)
C38 0.0153(6) 0.0238(6) 0.0223(6) 0.0000(5) 0.0047(5) -0.0008(5)
C39 0.0166(6) 0.0196(6) 0.0189(5) -0.0001(4) 0.0005(5) 0.0029(5)
N1 0.0145(5) 0.0117(4) 0.0147(4) -0.0008(3) -0.0009(4) 0.0002(4)
O1 0.0223(5) 0.0216(5) 0.0233(4) -0.0012(4) -0.0035(4) -0.0084(4)
O2 0.0312(6) 0.0120(4) 0.0228(4) -0.0008(4) 0.0013(4) 0.0036(4)
O3 0.0190(5) 0.0124(4) 0.0145(4) 0.0005(3) -0.0015(3) -0.0018(4)
O4 0.0272(5) 0.0162(4) 0.0207(4) 0.0023(3) -0.0014(4) -0.0033(4)
S1 0.01869(15) 0.01015(12) 0.01602(12) -0.00056(10) -0.00107(11) -0.00206(11)

loop_
_atom_type_symbol
_atom_type_description
_atom_type_scat_dispersion_real
_atom_type_scat_dispersion_imag
_atom_type_scat_source
C C 0.0033 0.0016 'International Tables Vol C Tables 4.2.6.8 and 6.1.1.4'
H H 0.0000 0.0000 'International Tables Vol C Tables 4.2.6.8 and 6.1.1.4'
N N 0.0061 0.0033 'International Tables Vol C Tables 4.2.6.8 and 6.1.1.4'
O O 0.0106 0.0060 'International Tables Vol C Tables 4.2.6.8 and 6.1.1.4'
S S 0.1246 0.1234 'International Tables Vol C Tables 4.2.6.8 and 6.1.1.4'

loop_
_geom_angle_atom_site_label_1
_geom_angle_atom_site_label_2
_geom_angle_atom_site_label_3
_geom_angle
N1 C1 C2 112.14(10)
N1 C1 C8 109.01(10)
C2 C1 C8 110.24(10)
N1 C1 H1 108.5
C2 C1 H1 108.5
C8 C1 H1 108.5
C3 C2 C12 123.28(11)
C3 C2 C1 118.69(11)
C12 C2 C1 117.83(11)
C2 C3 C6 127.57(11)
C2 C3 C4 136.48(12)
C6 C3 C4 91.86(10)
O3 C4 C14 104.80(9)
O3 C4 C3 119.05(10)
C14 C4 C3 116.45(10)
O3 C4 C5 116.43(10)
C14 C4 C5 113.50(10)
C3 C4 C5 86.44(9)
C27 C5 C6 121.53(10)
C27 C5 C4 120.83(10)
C6 C5 C4 87.09(9)
C27 C5 H5 108.5
C6 C5 H5 108.5
C4 C5 H5 108.5
C3 C6 C7 109.91(11)
C3 C6 C5 88.55(9)
C7 C6 C5 122.17(10)
C3 C6 H6 111.3
C7 C6 H6 111.3
C5 C6 H6 111.3
N1 C7 C6 108.53(10)
N1 C7 H7A 110.0
C6 C7 H7A 110.0
N1 C7 H7B 110.0
C6 C7 H7B 110.0
H7A C7 H7B 108.4
C9 C8 C1 115.02(10)
C9 C8 H8A 108.5
C1 C8 H8A 108.5
C9 C8 H8B 108.5
C1 C8 H8B 108.5
H8A C8 H8B 107.5
C11 C9 C10 109.93(12)
C11 C9 C8 112.18(12)
C10 C9 C8 108.90(11)
C11 C9 H9 108.6
C10 C9 H9 108.6
C8 C9 H9 108.6
C9 C10 H10A 109.5
C9 C10 H10B 109.5
H10A C10 H10B 109.5
C9 C10 H10C 109.5
H10A C10 H10C 109.5
H10B C10 H10C 109.5
C9 C11 H11A 109.5
C9 C11 H11B 109.5
H11A C11 H11B 109.5
C9 C11 H11C 109.5
H11A C11 H11C 109.5
H11B C11 H11C 109.5
C2 C12 C13 112.91(12)
C2 C12 H12A 109.0
C13 C12 H12A 109.0
C2 C12 H12B 109.0
C13 C12 H12B 109.0
H12A C12 H12B 107.8
C12 C13 H13A 109.5
C12 C13 H13B 109.5
H13A C13 H13B 109.5
C12 C13 H13C 109.5
H13A C13 H13C 109.5
H13B C13 H13C 109.5
C19 C14 C15 119.13(11)
C19 C14 C4 121.27(11)
C15 C14 C4 119.47(11)
C16 C15 C14 120.40(12)
C16 C15 H15 119.8
C14 C15 H15 119.8
C15 C16 C17 120.24(12)
C15 C16 H16 119.9
C17 C16 H16 119.9
C18 C17 C16 119.57(12)
C18 C17 H17 120.2
C16 C17 H17 120.2
C17 C18 C19 120.56(12)
C17 C18 H18 119.7
C19 C18 H18 119.7
C14 C19 C18 120.08(12)
C14 C19 H19 120.0
C18 C19 H19 120.0
O4 C20 O3 125.43(12)
O4 C20 C21 124.20(12)
O3 C20 C21 110.36(11)
C22 C21 C26 119.96(12)
C22 C21 C20 122.23(12)
C26 C21 C20 117.77(11)
C23 C22 C21 119.62(13)
C23 C22 H22 120.2
C21 C22 H22 120.2
C24 C23 C22 120.34(13)
C24 C23 H23 119.8
C22 C23 H23 119.8
C25 C24 C23 120.17(13)
C25 C24 H24 119.9
C23 C24 H24 119.9
C24 C25 C26 120.05(13)
C24 C25 H25 120.0
C26 C25 H25 120.0
C25 C26 C21 119.79(13)
C25 C26 H26 120.1
C21 C26 H26 120.1
C28 C27 C32 117.93(13)
C28 C27 C5 119.04(11)
C32 C27 C5 123.02(12)
C29 C28 C27 121.50(13)
C29 C28 H28 119.3
C27 C28 H28 119.3
C30 C29 C28 120.05(15)
C30 C29 H29 120.0
C28 C29 H29 120.0
C29 C30 C31 119.30(14)
C29 C30 H30 120.4
C31 C30 H30 120.4
C32 C31 C30 120.81(14)
C32 C31 H31 119.6
C30 C31 H31 119.6
C31 C32 C27 120.41(14)
C31 C32 H32 119.8
C27 C32 H32 119.8
C39 C33 C34 120.51(12)
C39 C33 S1 119.88(10)
C34 C33 S1 119.61(10)
C35 C34 C33 119.42(13)
C35 C34 H34 120.3
C33 C34 H34 120.3
C34 C35 C36 121.11(13)
C34 C35 H35 119.4
C36 C35 H35 119.4
C35 C36 C38 118.55(12)
C35 C36 C37 120.49(13)
C38 C36 C37 120.91(14)
C36 C37 H37A 109.5
C36 C37 H37B 109.5
H37A C37 H37B 109.5
C36 C37 H37C 109.5
H37A C37 H37C 109.5
H37B C37 H37C 109.5
C39 C38 C36 121.26(13)
C39 C38 H38 119.4
C36 C38 H38 119.4
C38 C39 C33 119.12(13)
C38 C39 H39 120.4
C33 C39 H39 120.4
C7 N1 C1 116.41(10)
C7 N1 S1 118.18(9)
C1 N1 S1 118.18(9)
C20 O3 C4 121.57(9)
O1 S1 O2 119.79(6)
O1 S1 N1 106.25(6)
O2 S1 N1 106.93(6)
O1 S1 C33 107.67(6)
O2 S1 C33 106.61(6)
N1 S1 C33 109.31(6)

loop_
_geom_bond_atom_site_label_1
_geom_bond_atom_site_label_2
_geom_bond_distance
C1 N1 1.4921(17)
C1 C2 1.5275(17)
C1 C8 1.5435(16)
C1 H1 1.0000
C2 C3 1.3284(18)
C2 C12 1.5131(19)
C3 C6 1.5080(18)
C3 C4 1.5210(16)
C4 O3 1.4550(14)
C4 C14 1.5109(16)
C4 C5 1.6022(18)
C5 C27 1.5058(18)
C5 C6 1.5565(17)
C5 H5 1.0000
C6 C7 1.5180(17)
C6 H6 1.0000
C7 N1 1.4819(17)
C7 H7A 0.9900
C7 H7B 0.9900
C8 C9 1.5343(18)
C8 H8A 0.9900
C8 H8B 0.9900
C9 C11 1.528(2)
C9 C10 1.5307(19)
C9 H9 1.0000
C10 H10A 0.9800
C10 H10B 0.9800
C10 H10C 0.9800
C11 H11A 0.9800
C11 H11B 0.9800
C11 H11C 0.9800
C12 C13 1.526(2)
C12 H12A 0.9900
C12 H12B 0.9900
C13 H13A 0.9800
C13 H13B 0.9800
C13 H13C 0.9800
C14 C19 1.3938(17)
C14 C15 1.4011(17)
C15 C16 1.3880(17)
C15 H15 0.9500
C16 C17 1.3932(19)
C16 H16 0.9500
C17 C18 1.3847(19)
C17 H17 0.9500
C18 C19 1.3956(18)
C18 H18 0.9500
C19 H19 0.9500
C20 O4 1.2045(16)
C20 O3 1.3599(15)
C20 C21 1.4957(18)
C21 C22 1.3935(19)
C21 C26 1.3958(17)
C22 C23 1.3924(19)
C22 H22 0.9500
C23 C24 1.386(2)
C23 H23 0.9500
C24 C25 1.384(2)
C24 H24 0.9500
C25 C26 1.3945(19)
C25 H25 0.9500
C26 H26 0.9500
C27 C28 1.3928(19)
C27 C32 1.4009(18)
C28 C29 1.392(2)
C28 H28 0.9500
C29 C30 1.380(2)
C29 H29 0.9500
C30 C31 1.390(2)
C30 H30 0.9500
C31 C32 1.390(2)
C31 H31 0.9500
C32 H32 0.9500
C33 C39 1.394(2)
C33 C34 1.3956(18)
C33 S1 1.7679(13)
C34 C35 1.3906(18)
C34 H34 0.9500
C35 C36 1.394(2)
C35 H35 0.9500
C36 C38 1.397(2)
C36 C37 1.5072(19)
C37 H37A 0.9800
C37 H37B 0.9800
C37 H37C 0.9800
C38 C39 1.3925(18)
C38 H38 0.9500
C39 H39 0.9500
N1 S1 1.6356(10)
O1 S1 1.4379(11)
O2 S1 1.4381(10)
